data_7711719
loop_
_publ_author_name
'Mishra, Manish Kumar'
'Smetana, Volodymyr'
'Hiti, Ethan A.'
'Wineinger, Hannah B.'
'Qu, Fengrui'
'Mudring, Anja-Verena'
'Rogers, Robin D.'

_publ_section_title
;
 CO2 capture from ambient air via crystallization with tetraalkylammonium
 hydroxides
;
_journal_name_full 'Dalton Transactions'
_journal_paper_doi 10.1039/D2DT02262A
_journal_year 2022
_chemical_formula_sum 'C42 H93 N3 O18'
_chemical_formula_weight 928.19
_space_group_crystal_system monoclinic
_space_group_IT_number 14
_space_group_name_Hall '-P 2ybc'
_space_group_name_H-M_alt 'P 1 21/c 1'
_atom_sites_solution_hydrogens mixed
_audit_creation_method SHELXL-2018/3
_audit_update_record
;
2022-05-01 deposited with the CCDC.	2022-10-07 downloaded from the CCDC.
;
_cell_angle_alpha 90
_cell_angle_beta 106.552(4)
_cell_angle_gamma 90
_cell_formula_units_Z 4
_cell_length_a 18.5107(13)
_cell_length_b 13.3985(7)
_cell_length_c 22.2321(12)
_cell_measurement_reflns_used 30907
_cell_measurement_temperature 223(2)
_cell_measurement_theta_max 26.344
_cell_measurement_theta_min 1.148
_cell_volume 5285.4(6)
_computing_structure_refinement 'SHELXL-2018/3 (Sheldrick, 2018)'
_computing_structure_solution 'SHELXT 2014/4 (Sheldrick, 2014)'
_diffrn_ambient_temperature 223(2)
_diffrn_measured_fraction_theta_full 1.000
_diffrn_measured_fraction_theta_max 0.997
_diffrn_measurement_device_type 'Bruker Venture'
_diffrn_radiation_type MoK\a
_diffrn_radiation_wavelength 0.71073
_diffrn_reflns_av_R_equivalents 0.0619
_diffrn_reflns_av_unetI/netI 0.0807
_diffrn_reflns_Laue_measured_fraction_full 1.000
_diffrn_reflns_Laue_measured_fraction_max 0.997
_diffrn_reflns_limit_h_max 23
_diffrn_reflns_limit_h_min -10
_diffrn_reflns_limit_k_max 16
_diffrn_reflns_limit_k_min -16
_diffrn_reflns_limit_l_max 23
_diffrn_reflns_limit_l_min -27
_diffrn_reflns_number 30907
_diffrn_reflns_point_group_measured_fraction_full 1.000
_diffrn_reflns_point_group_measured_fraction_max 0.997
_diffrn_reflns_theta_full 25.242
_diffrn_reflns_theta_max 26.344
_diffrn_reflns_theta_min 1.148
_exptl_absorpt_coefficient_mu 0.090
_exptl_crystal_density_diffrn 1.166
_exptl_crystal_description block
_exptl_crystal_F_000 2040
_refine_diff_density_max 0.745
_refine_diff_density_min -0.348
_refine_diff_density_rms 0.054
_refine_ls_extinction_method none
_refine_ls_goodness_of_fit_ref 1.056
_refine_ls_hydrogen_treatment mixed
_refine_ls_matrix_type full
_refine_ls_number_parameters 618
_refine_ls_number_reflns 10746
_refine_ls_number_restraints 0
_refine_ls_restrained_S_all 1.056
_refine_ls_R_factor_all 0.1532
_refine_ls_R_factor_gt 0.0728
_refine_ls_shift/su_max 0.001
_refine_ls_shift/su_mean 0.000
_refine_ls_structure_factor_coef Fsqd
_refine_ls_weighting_details 'w=1/[\s^2^(Fo^2^)+(0.1049P)^2^+1.0046P] where P=(Fo^2^+2Fc^2^)/3'
_refine_ls_weighting_scheme calc
_refine_ls_wR_factor_gt 0.1885
_refine_ls_wR_factor_ref 0.2386
_reflns_Friedel_coverage 0.000
_reflns_number_gt 5200
_reflns_number_total 10746
_reflns_threshold_expression 'I > 2\s(I)'
_cod_data_source_file d2dt02262a1.cif
_cod_data_source_block N33333HCO3H2CO32HHCO32
_cod_original_sg_symbol_H-M 'P 21/c'
_cod_database_code 7711719
_shelx_shelxl_version_number 2018/3
_shelx_space_group_comment
;
The symmetry employed for this shelxl refinement is uniquely defined
by the following loop, which should always be used as a source of
symmetry information in preference to the above space-group names.
They are only intended as comments.
;

loop_
_space_group_symop_operation_xyz
'x, y, z'
'-x, y+1/2, -z+1/2'
'-x, -y, -z'
'x, -y-1/2, z-1/2'

loop_
_atom_site_label
_atom_site_type_symbol
_atom_site_fract_x
_atom_site_fract_y
_atom_site_fract_z
_atom_site_U_iso_or_equiv
_atom_site_adp_type
_atom_site_occupancy
_atom_site_site_symmetry_order
_atom_site_calc_flag
_atom_site_refinement_flags_posn
_atom_site_refinement_flags_adp
_atom_site_refinement_flags_occupancy
_atom_site_disorder_assembly
_atom_site_disorder_group
O13 O 0.51783(14) 0.62201(18) 0.51341(11) 0.0485(9) Uani 1 1 d . . . . .
H13 H 0.524(3) 0.699(4) 0.539(3) 0.026(15) Uiso 0.5 1 d . . P . .
O3 O 0.85542(14) 0.92840(18) 0.85373(11) 0.0478(9) Uani 1 1 d . . . . .
H3 H 0.860(3) 0.853(5) 0.885(3) 0.040(17) Uiso 0.5 1 d . . P . .
O16 O 0.53222(14) 0.79165(18) 0.57502(11) 0.0494(9) Uani 1 1 d . . . . .
O7 O 0.80972(14) 0.42934(17) 0.84340(11) 0.0476(9) Uani 1 1 d . . . . .
H7 H 0.807(3) 0.348(4) 0.871(3) 0.027(15) Uiso 0.5 1 d . . P . .
O14 O 0.49491(15) 0.54250(19) 0.41515(11) 0.0504(9) Uani 1 1 d . . . . .
H14 H 0.493(4) 0.481(5) 0.443(3) 0.16(2) Uiso 1 1 d . . . . .
O11 O 0.81840(15) 0.09136(19) 0.91172(11) 0.0508(9) Uani 1 1 d . . . . .
H11 H 0.832(2) 0.034(3) 0.890(2) 0.089(15) Uiso 1 1 d . . . . .
O10 O 0.79753(14) 0.25855(18) 0.90055(11) 0.0507(9) Uani 1 1 d . . . . .
O9 O 0.84377(14) 0.33722(18) 0.76739(11) 0.0503(9) Uani 1 1 d . . . . .
O8 O 0.84407(16) 0.5046(2) 0.76272(12) 0.0544(10) Uani 1 1 d . . . . .
H8 H 0.842(3) 0.561(4) 0.778(2) 0.099(19) Uiso 1 1 d . . . . .
O15 O 0.50927(14) 0.71456(19) 0.41999(11) 0.0503(9) Uani 1 1 d . . . . .
H15 H 0.514(3) 0.782(4) 0.447(3) 0.022(14) Uiso 0.5 1 d . . P . .
O17 O 0.51846(17) 0.9545(2) 0.57860(12) 0.0567(10) Uani 1 1 d . . . . .
H17 H 0.509(2) 1.008(3) 0.554(2) 0.071(14) Uiso 1 1 d . . . . .
O6 O 0.83852(16) 0.5938(2) 0.91964(11) 0.0526(9) Uani 1 1 d . . . . .
H6 H 0.830(3) 0.533(4) 0.893(3) 0.12(2) Uiso 1 1 d . . . . .
O4 O 0.86451(15) 0.76042(19) 0.91962(11) 0.0550(9) Uani 1 1 d . . . . .
O18 O 0.52119(16) 0.88300(18) 0.48789(12) 0.0562(9) Uani 1 1 d . . . . .
O2 O 0.83071(17) 1.0023(2) 0.75692(12) 0.0601(10) Uani 1 1 d . . . . .
H2 H 0.837(2) 1.060(3) 0.7804(18) 0.062(12) Uiso 1 1 d . . . . .
O12 O 0.83340(16) 0.17013(18) 0.82381(12) 0.0584(10) Uani 1 1 d . . . . .
H12 H 0.842(3) 0.255(4) 0.801(2) 0.021(14) Uiso 0.5 1 d . . P . .
O5 O 0.83146(17) 0.67218(19) 0.82598(11) 0.0597(10) Uani 1 1 d . . . . .
N3 N 0.43462(14) 0.63383(19) 0.21599(12) 0.0346(9) Uani 1 1 d . . . . .
N2 N 0.76711(14) 0.82584(19) 0.57700(12) 0.0353(9) Uani 1 1 d . . . . .
O1 O 0.83025(17) 0.8360(2) 0.76324(12) 0.0612(10) Uani 1 1 d . . . . .
H1 H 0.827(4) 0.749(6) 0.794(4) 0.08(2) Uiso 0.5 1 d . . P . .
N1 N 0.90011(14) 0.3352(2) 0.59826(13) 0.0393(9) Uani 1 1 d . . . . .
C13 C 0.51805(17) 0.6262(3) 0.22286(15) 0.0384(10) Uani 1 1 d . . . . .
H13A H 0.524412 0.597533 0.184134 0.046 Uiso 1 1 calc R U . . .
H13B H 0.538988 0.693856 0.226845 0.046 Uiso 1 1 calc R U . . .
C16 C 0.39883(19) 0.5319(2) 0.21426(16) 0.0420(10) Uani 1 1 d . . . . .
H16A H 0.344431 0.540758 0.206816 0.050 Uiso 1 1 calc R U . . .
H16B H 0.418551 0.500806 0.255601 0.050 Uiso 1 1 calc R U . . .
C34 C 0.84528(18) 0.8517(3) 0.61928(15) 0.0398(10) Uani 1 1 d . . . . .
H34A H 0.839446 0.897917 0.651736 0.048 Uiso 1 1 calc R U . . .
H34B H 0.868330 0.790545 0.640460 0.048 Uiso 1 1 calc R U . . .
C19 C 0.42365(19) 0.6917(3) 0.27163(15) 0.0418(10) Uani 1 1 d . . . . .
H19A H 0.447078 0.654021 0.310025 0.050 Uiso 1 1 calc R U . . .
H19B H 0.450316 0.755475 0.274587 0.050 Uiso 1 1 calc R U . . .
C22 C 0.39736(19) 0.6872(2) 0.15401(15) 0.0394(10) Uani 1 1 d . . . . .
H22A H 0.413321 0.654069 0.120618 0.047 Uiso 1 1 calc R U . . .
H22B H 0.342665 0.678822 0.144439 0.047 Uiso 1 1 calc R U . . .
C00R C 0.52392(19) 0.8725(3) 0.54582(17) 0.0425(10) Uani 1 1 d . . . . .
C28 C 0.77354(19) 0.7462(2) 0.53063(15) 0.0398(10) Uani 1 1 d . . . . .
H28A H 0.804060 0.691245 0.553819 0.048 Uiso 1 1 calc R U . . .
H28B H 0.800598 0.774240 0.502549 0.048 Uiso 1 1 calc R U . . .
C25 C 0.72990(19) 0.9166(2) 0.54030(16) 0.0419(10) Uani 1 1 d . . . . .
H25A H 0.757772 0.933922 0.510322 0.050 Uiso 1 1 calc R U . . .
H25B H 0.678809 0.897693 0.515910 0.050 Uiso 1 1 calc R U . . .
C31 C 0.71974(19) 0.7902(3) 0.61886(16) 0.0432(10) Uani 1 1 d . . . . .
H31A H 0.723965 0.839587 0.652225 0.052 Uiso 1 1 calc R U . . .
H31B H 0.666820 0.788422 0.593732 0.052 Uiso 1 1 calc R U . . .
C00V C 0.8447(2) 0.6779(3) 0.88746(18) 0.0493(11) Uani 1 1 d . . . . .
C00W C 0.8163(2) 0.1758(3) 0.87747(18) 0.0491(11) Uani 1 1 d . . . . .
C35 C 0.89895(19) 0.8978(3) 0.58734(17) 0.0482(11) Uani 1 1 d . . . . .
H35A H 0.876861 0.958950 0.565579 0.058 Uiso 1 1 calc R U . . .
H35B H 0.907660 0.851257 0.556102 0.058 Uiso 1 1 calc R U . . .
C32 C 0.7403(2) 0.6894(3) 0.64883(17) 0.0489(11) Uani 1 1 d . . . . .
H32A H 0.791534 0.691142 0.677334 0.059 Uiso 1 1 calc R U . . .
H32B H 0.738617 0.639136 0.616416 0.059 Uiso 1 1 calc R U . . .
C00Z C 0.8386(2) 0.9205(3) 0.79275(18) 0.0477(11) Uani 1 1 d . . . . .
C010 C 0.8323(2) 0.4207(3) 0.79240(17) 0.0482(11) Uani 1 1 d . . . . .
C14 C 0.5637(2) 0.5652(3) 0.27727(18) 0.0543(12) Uani 1 1 d . . . . .
H14A H 0.544140 0.496838 0.274039 0.065 Uiso 1 1 calc R U . . .
H14B H 0.559714 0.593943 0.316717 0.065 Uiso 1 1 calc R U . . .
C29 C 0.6989(2) 0.7037(3) 0.49082(17) 0.0508(11) Uani 1 1 d . . . . .
H29A H 0.670964 0.676069 0.518360 0.061 Uiso 1 1 calc R U . . .
H29B H 0.668622 0.757454 0.466070 0.061 Uiso 1 1 calc R U . . .
C12 C 0.69311(19) 0.4174(3) 0.57500(19) 0.0535(11) Uani 1 1 d . . . . .
H12A H 0.669586 0.457782 0.600395 0.080 Uiso 1 1 calc R U . . .
H12B H 0.684114 0.447460 0.533819 0.080 Uiso 1 1 calc R U . . .
H12C H 0.671805 0.350765 0.570696 0.080 Uiso 1 1 calc R U . . .
C23 C 0.4142(2) 0.7976(3) 0.15226(17) 0.0522(11) Uani 1 1 d . . . . .
H23A H 0.396331 0.832913 0.183873 0.063 Uiso 1 1 calc R U . . .
H23B H 0.468752 0.807888 0.161866 0.063 Uiso 1 1 calc R U . . .
C26 C 0.7244(2) 1.0085(3) 0.57734(18) 0.0551(12) Uani 1 1 d . . . . .
H26A H 0.774778 1.029132 0.602387 0.066 Uiso 1 1 calc R U . . .
H26B H 0.694006 0.994528 0.605967 0.066 Uiso 1 1 calc R U . . .
C17 C 0.4114(2) 0.4607(3) 0.16503(18) 0.0556(12) Uani 1 1 d . . . . .
H17A H 0.388416 0.488129 0.123080 0.067 Uiso 1 1 calc R U . . .
H17B H 0.465627 0.453163 0.170604 0.067 Uiso 1 1 calc R U . . .
C20 C 0.3422(2) 0.7125(3) 0.26892(18) 0.0559(12) Uani 1 1 d . . . . .
H20A H 0.314159 0.733119 0.226371 0.067 Uiso 1 1 calc R U . . .
H20B H 0.318835 0.651726 0.279241 0.067 Uiso 1 1 calc R U . . .
C10 C 0.8153(2) 0.3509(3) 0.56936(19) 0.0569(12) Uani 1 1 d . . . . .
H10A H 0.807378 0.382615 0.528261 0.068 Uiso 1 1 calc R U . . .
H10B H 0.790926 0.285313 0.562265 0.068 Uiso 1 1 calc R U . . .
C7 C 0.9393(2) 0.4357(3) 0.6105(2) 0.0615(13) Uani 1 1 d . . . . .
H7A H 0.923752 0.468299 0.644252 0.074 Uiso 1 1 calc R U . . .
H7B H 0.993613 0.423259 0.626480 0.074 Uiso 1 1 calc R U . . .
C6 C 0.9497(2) 0.1275(3) 0.49543(19) 0.0565(12) Uani 1 1 d . . . . .
H6A H 0.934307 0.058323 0.487991 0.085 Uiso 1 1 calc R U . . .
H6B H 0.937903 0.162925 0.455767 0.085 Uiso 1 1 calc R U . . .
H6C H 1.003555 0.130624 0.515520 0.085 Uiso 1 1 calc R U . . .
C01B C 0.5075(2) 0.6274(3) 0.4510(2) 0.0581(12) Uani 1 1 d . . . . .
C36 C 0.9730(2) 0.9218(3) 0.63532(19) 0.0592(12) Uani 1 1 d . . . . .
H36A H 1.007170 0.951430 0.614451 0.089 Uiso 1 1 calc R U . . .
H36B H 0.964235 0.968491 0.665881 0.089 Uiso 1 1 calc R U . . .
H36C H 0.994967 0.861029 0.656426 0.089 Uiso 1 1 calc R U . . .
C15 C 0.6458(2) 0.5637(3) 0.27722(19) 0.0595(12) Uani 1 1 d . . . . .
H15A H 0.674954 0.524254 0.312376 0.089 Uiso 1 1 calc R U . . .
H15B H 0.649644 0.534462 0.238325 0.089 Uiso 1 1 calc R U . . .
H15C H 0.665183 0.631350 0.280909 0.089 Uiso 1 1 calc R U . . .
C18 C 0.3773(2) 0.3599(3) 0.1706(2) 0.0611(13) Uani 1 1 d . . . . .
H18A H 0.385754 0.315225 0.138965 0.092 Uiso 1 1 calc R U . . .
H18B H 0.400620 0.332400 0.211978 0.092 Uiso 1 1 calc R U . . .
H18C H 0.323548 0.367303 0.164539 0.092 Uiso 1 1 calc R U . . .
C24 C 0.3753(2) 0.8383(3) 0.08769(18) 0.0584(12) Uani 1 1 d . . . . .
H24A H 0.385976 0.909039 0.086442 0.088 Uiso 1 1 calc R U . . .
H24B H 0.393521 0.803550 0.056636 0.088 Uiso 1 1 calc R U . . .
H24C H 0.321295 0.828508 0.078583 0.088 Uiso 1 1 calc R U . . .
C9 C 0.9685(2) 0.6039(3) 0.5805(2) 0.0653(13) Uani 1 1 d . . . . .
H9A H 0.960235 0.650204 0.545678 0.098 Uiso 1 1 calc R U . . .
H9B H 0.949692 0.632749 0.613140 0.098 Uiso 1 1 calc R U . . .
H9C H 1.022056 0.590695 0.597162 0.098 Uiso 1 1 calc R U . . .
C30 C 0.7109(2) 0.6236(3) 0.44756(18) 0.0615(13) Uani 1 1 d . . . . .
H30A H 0.662430 0.598128 0.422898 0.092 Uiso 1 1 calc R U . . .
H30B H 0.737770 0.651111 0.419763 0.092 Uiso 1 1 calc R U . . .
H30C H 0.740109 0.569800 0.472005 0.092 Uiso 1 1 calc R U . . .
C4 C 0.9296(2) 0.2805(3) 0.55030(18) 0.0608(13) Uani 1 1 d . . . . .
H4A H 0.912840 0.317055 0.510558 0.073 Uiso 1 1 calc R U . . .
H4B H 0.984809 0.283989 0.564207 0.073 Uiso 1 1 calc R U . . .
C33 C 0.6846(2) 0.6619(3) 0.68514(19) 0.0639(13) Uani 1 1 d . . . . .
H33A H 0.697552 0.596977 0.704537 0.096 Uiso 1 1 calc R U . . .
H33B H 0.686801 0.711529 0.717370 0.096 Uiso 1 1 calc R U . . .
H33C H 0.634034 0.659671 0.656625 0.096 Uiso 1 1 calc R U . . .
C1 C 0.9153(2) 0.2778(3) 0.65878(17) 0.0618(13) Uani 1 1 d . . . . .
H1A H 0.900025 0.319653 0.689182 0.074 Uiso 1 1 calc R U . . .
H1B H 0.882514 0.218900 0.651091 0.074 Uiso 1 1 calc R U . . .
C3 C 0.9958(2) 0.1767(3) 0.74580(18) 0.0694(14) Uani 1 1 d . . . . .
H3A H 1.047350 0.155173 0.764494 0.104 Uiso 1 1 calc R U . . .
H3B H 0.978530 0.214081 0.776437 0.104 Uiso 1 1 calc R U . . .
H3C H 0.963809 0.118717 0.732508 0.104 Uiso 1 1 calc R U . . .
C27 C 0.6878(2) 1.0917(3) 0.5319(2) 0.0659(13) Uani 1 1 d . . . . .
H27A H 0.684013 1.151463 0.555417 0.099 Uiso 1 1 calc R U . . .
H27B H 0.718394 1.105436 0.503957 0.099 Uiso 1 1 calc R U . . .
H27C H 0.637870 1.070938 0.507525 0.099 Uiso 1 1 calc R U . . .
C21 C 0.3388(2) 0.7945(3) 0.31513(19) 0.0677(13) Uani 1 1 d . . . . .
H21A H 0.286629 0.807567 0.313203 0.102 Uiso 1 1 calc R U . . .
H21B H 0.366106 0.773610 0.357235 0.102 Uiso 1 1 calc R U . . .
H21C H 0.361440 0.854820 0.304484 0.102 Uiso 1 1 calc R U . . .
C5 C 0.9081(3) 0.1753(3) 0.5376(2) 0.0704(14) Uani 1 1 d . . . . .
H5A H 0.853717 0.171043 0.517589 0.085 Uiso 1 1 calc R U . . .
H5B H 0.919426 0.138713 0.577394 0.085 Uiso 1 1 calc R U . . .
C11 C 0.7772(2) 0.4116(3) 0.6064(2) 0.0704(14) Uani 1 1 d . . . . .
H11A H 0.798493 0.479092 0.611334 0.085 Uiso 1 1 calc R U . . .
H11B H 0.786171 0.382300 0.648249 0.085 Uiso 1 1 calc R U . . .
C8 C 0.9276(3) 0.5078(3) 0.5582(2) 0.0741(14) Uani 1 1 d . . . . .
H8A H 0.873590 0.521160 0.540801 0.089 Uiso 1 1 calc R U . . .
H8B H 0.946072 0.479037 0.524796 0.089 Uiso 1 1 calc R U . . .
C2 C 0.9920(3) 0.2443(4) 0.6879(2) 0.0852(16) Uani 1 1 d . . . . .
H2A H 1.024888 0.302339 0.701177 0.102 Uiso 1 1 calc R U . . .
H2B H 1.010145 0.206836 0.657184 0.102 Uiso 1 1 calc R U . . .

loop_
_atom_site_aniso_label
_atom_site_aniso_U_11
_atom_site_aniso_U_22
_atom_site_aniso_U_33
_atom_site_aniso_U_23
_atom_site_aniso_U_13
_atom_site_aniso_U_12
O13 0.0689(18) 0.0479(16) 0.0305(15) 0.0034(12) 0.0170(12) -0.0007(13)
O3 0.0625(17) 0.0441(16) 0.0345(15) -0.0025(11) 0.0099(12) 0.0013(12)
O16 0.0598(17) 0.0449(16) 0.0429(16) 0.0058(12) 0.0140(12) 0.0017(12)
O7 0.0622(17) 0.0424(16) 0.0430(16) -0.0041(12) 0.0228(13) -0.0018(12)
O14 0.0698(18) 0.0430(16) 0.0408(16) -0.0066(13) 0.0194(13) 0.0000(13)
O11 0.0718(19) 0.0417(16) 0.0432(16) 0.0044(13) 0.0230(14) 0.0023(13)
O10 0.0629(17) 0.0424(16) 0.0512(17) -0.0045(12) 0.0232(13) -0.0023(13)
O9 0.0679(18) 0.0454(16) 0.0433(16) -0.0033(12) 0.0251(13) -0.0013(13)
O8 0.083(2) 0.0415(17) 0.0446(17) 0.0055(13) 0.0272(14) -0.0032(15)
O15 0.0642(18) 0.0460(17) 0.0380(15) 0.0034(13) 0.0101(12) 0.0007(13)
O17 0.091(2) 0.0436(17) 0.0409(17) 0.0036(14) 0.0283(15) 0.0076(15)
O6 0.079(2) 0.0421(16) 0.0378(16) 0.0054(13) 0.0187(14) 0.0001(13)
O4 0.0724(19) 0.0489(17) 0.0411(16) -0.0044(13) 0.0119(13) 0.0038(14)
O18 0.087(2) 0.0451(16) 0.0454(17) 0.0059(12) 0.0330(15) 0.0132(14)
O2 0.100(2) 0.0405(17) 0.0412(17) 0.0036(13) 0.0222(15) -0.0010(15)
O12 0.093(2) 0.0465(17) 0.0425(17) 0.0054(13) 0.0300(15) 0.0124(14)
O5 0.100(2) 0.0473(17) 0.0333(16) -0.0037(12) 0.0215(14) -0.0137(15)
N3 0.0395(16) 0.0368(17) 0.0281(16) -0.0005(12) 0.0105(12) -0.0004(12)
N2 0.0350(15) 0.0392(17) 0.0316(16) 0.0027(12) 0.0090(12) 0.0028(12)
O1 0.094(2) 0.0496(18) 0.0412(17) -0.0012(13) 0.0217(15) -0.0028(15)
N1 0.0332(15) 0.0462(18) 0.0384(18) -0.0062(13) 0.0100(12) -0.0009(13)
C13 0.0356(19) 0.044(2) 0.035(2) -0.0008(16) 0.0091(15) -0.0021(15)
C16 0.042(2) 0.042(2) 0.042(2) 0.0042(17) 0.0133(16) -0.0066(16)
C34 0.0384(19) 0.044(2) 0.035(2) -0.0017(16) 0.0069(15) -0.0006(16)
C19 0.048(2) 0.047(2) 0.032(2) -0.0015(16) 0.0141(16) 0.0023(17)
C22 0.0429(19) 0.044(2) 0.0298(19) 0.0044(15) 0.0079(15) 0.0032(16)
C00R 0.040(2) 0.045(2) 0.045(2) 0.0007(19) 0.0161(17) 0.0004(17)
C28 0.045(2) 0.040(2) 0.036(2) -0.0028(16) 0.0129(16) 0.0022(16)
C25 0.042(2) 0.043(2) 0.041(2) 0.0043(17) 0.0121(16) 0.0031(16)
C31 0.042(2) 0.050(2) 0.043(2) 0.0021(17) 0.0200(17) -0.0006(17)
C00V 0.048(2) 0.055(3) 0.045(2) 0.001(2) 0.0129(18) 0.0019(19)
C00W 0.043(2) 0.050(2) 0.053(3) 0.001(2) 0.0114(18) -0.0034(18)
C35 0.046(2) 0.056(2) 0.045(2) 0.0036(18) 0.0162(18) -0.0061(18)
C32 0.056(2) 0.050(2) 0.044(2) 0.0064(18) 0.0194(18) -0.0006(18)
C00Z 0.051(2) 0.046(2) 0.047(2) 0.000(2) 0.0151(18) 0.0017(18)
C010 0.044(2) 0.057(3) 0.041(2) 0.002(2) 0.0075(17) -0.0029(18)
C14 0.043(2) 0.067(3) 0.052(2) 0.010(2) 0.0125(18) 0.0107(19)
C29 0.048(2) 0.058(3) 0.043(2) -0.0093(19) 0.0071(17) 0.0002(18)
C12 0.043(2) 0.056(2) 0.064(3) 0.000(2) 0.0173(19) 0.0041(18)
C23 0.060(2) 0.044(2) 0.051(2) 0.0064(18) 0.0128(19) 0.0061(18)
C26 0.063(3) 0.046(2) 0.056(3) 0.0003(19) 0.016(2) 0.0116(19)
C17 0.073(3) 0.044(2) 0.054(3) -0.0067(19) 0.025(2) -0.012(2)
C20 0.050(2) 0.072(3) 0.047(2) -0.007(2) 0.0171(19) 0.011(2)
C10 0.047(2) 0.055(3) 0.070(3) -0.004(2) 0.019(2) -0.0066(19)
C7 0.039(2) 0.065(3) 0.080(3) 0.012(2) 0.017(2) 0.0002(19)
C6 0.057(2) 0.051(2) 0.064(3) -0.015(2) 0.021(2) 0.0031(19)
C01B 0.047(2) 0.068(3) 0.059(3) 0.006(2) 0.016(2) 0.007(2)
C36 0.046(2) 0.068(3) 0.061(3) -0.004(2) 0.012(2) -0.010(2)
C15 0.044(2) 0.071(3) 0.061(3) 0.004(2) 0.0120(19) 0.011(2)
C18 0.067(3) 0.047(2) 0.073(3) -0.001(2) 0.026(2) -0.007(2)
C24 0.055(2) 0.058(3) 0.064(3) 0.024(2) 0.021(2) 0.007(2)
C9 0.062(3) 0.049(3) 0.085(3) -0.006(2) 0.022(2) -0.014(2)
C30 0.062(3) 0.065(3) 0.057(3) -0.020(2) 0.016(2) -0.016(2)
C4 0.073(3) 0.062(3) 0.049(3) -0.007(2) 0.019(2) 0.011(2)
C33 0.062(3) 0.074(3) 0.060(3) 0.018(2) 0.026(2) -0.003(2)
C1 0.078(3) 0.068(3) 0.043(2) 0.001(2) 0.022(2) 0.017(2)
C3 0.076(3) 0.079(3) 0.047(3) 0.007(2) 0.006(2) 0.026(2)
C27 0.067(3) 0.048(2) 0.085(3) 0.006(2) 0.024(2) 0.008(2)
C21 0.070(3) 0.076(3) 0.063(3) -0.007(2) 0.029(2) 0.021(2)
C5 0.088(3) 0.061(3) 0.064(3) 0.002(2) 0.026(3) 0.007(2)
C11 0.058(3) 0.074(3) 0.079(3) -0.011(2) 0.018(2) 0.005(2)
C8 0.076(3) 0.069(3) 0.080(3) -0.001(3) 0.026(3) -0.006(2)
C2 0.068(3) 0.122(4) 0.063(3) 0.001(3) 0.014(3) 0.009(3)

loop_
_atom_type_symbol
_atom_type_description
_atom_type_scat_dispersion_real
_atom_type_scat_dispersion_imag
_atom_type_scat_source
C C 0.0033 0.0016 'International Tables Vol C Tables 4.2.6.8 and 6.1.1.4'
H H 0.0000 0.0000 'International Tables Vol C Tables 4.2.6.8 and 6.1.1.4'
N N 0.0061 0.0033 'International Tables Vol C Tables 4.2.6.8 and 6.1.1.4'
O O 0.0106 0.0060 'International Tables Vol C Tables 4.2.6.8 and 6.1.1.4'

loop_
_geom_angle_atom_site_label_1
_geom_angle_atom_site_label_2
_geom_angle_atom_site_label_3
_geom_angle
_geom_angle_site_symmetry_1
_geom_angle_site_symmetry_3
_geom_angle_publ_flag
C01B O13 H13 115(3) . . ?
C00Z O3 H3 119(3) . . ?
C00R O16 H13 118(2) . . ?
C010 O7 H7 114(2) . . ?
C01B O14 H14 110(3) . . ?
C00W O11 H11 110(3) . . ?
C00W O10 H7 117(2) . . ?
C010 O9 H12 116(2) . . ?
C010 O8 H8 121(3) . . ?
C01B O15 H15 117(3) . . ?
C00R O17 H17 111(3) . . ?
C00V O6 H6 113(3) . . ?
C00V O4 H3 118(2) . . ?
C00Z O2 H2 112(2) . . ?
C00W O12 H12 113(2) . . ?
C00V O5 H1 120(4) . . ?
C13 N3 C16 111.6(2) . . ?
C13 N3 C19 108.8(2) . . ?
C16 N3 C19 108.8(2) . . ?
C13 N3 C22 107.9(2) . . ?
C16 N3 C22 108.5(2) . . ?
C19 N3 C22 111.3(2) . . ?
C28 N2 C25 108.1(2) . . ?
C28 N2 C34 109.6(2) . . ?
C25 N2 C34 110.8(2) . . ?
C28 N2 C31 111.4(2) . . ?
C25 N2 C31 109.1(2) . . ?
C34 N2 C31 107.7(2) . . ?
C00Z O1 H1 120(3) . . ?
C1 N1 C7 109.6(3) . . ?
C1 N1 C4 111.6(3) . . ?
C7 N1 C4 107.7(3) . . ?
C1 N1 C10 110.7(3) . . ?
C7 N1 C10 109.5(3) . . ?
C4 N1 C10 107.6(3) . . ?
C14 C13 N3 116.2(3) . . ?
C14 C13 H13A 108.2 . . ?
N3 C13 H13A 108.2 . . ?
C14 C13 H13B 108.2 . . ?
N3 C13 H13B 108.2 . . ?
H13A C13 H13B 107.4 . . ?
N3 C16 C17 115.4(3) . . ?
N3 C16 H16A 108.4 . . ?
C17 C16 H16A 108.4 . . ?
N3 C16 H16B 108.4 . . ?
C17 C16 H16B 108.4 . . ?
H16A C16 H16B 107.5 . . ?
C35 C34 N2 116.1(3) . . ?
C35 C34 H34A 108.3 . . ?
N2 C34 H34A 108.3 . . ?
C35 C34 H34B 108.3 . . ?
N2 C34 H34B 108.3 . . ?
H34A C34 H34B 107.4 . . ?
C20 C19 N3 115.0(3) . . ?
C20 C19 H19A 108.5 . . ?
N3 C19 H19A 108.5 . . ?
C20 C19 H19B 108.5 . . ?
N3 C19 H19B 108.5 . . ?
H19A C19 H19B 107.5 . . ?
C23 C22 N3 115.8(3) . . ?
C23 C22 H22A 108.3 . . ?
N3 C22 H22A 108.3 . . ?
C23 C22 H22B 108.3 . . ?
N3 C22 H22B 108.3 . . ?
H22A C22 H22B 107.4 . . ?
O16 C00R O18 125.5(3) . . ?
O16 C00R O17 116.5(3) . . ?
O18 C00R O17 118.0(3) . . ?
N2 C28 C29 115.2(3) . . ?
N2 C28 H28A 108.5 . . ?
C29 C28 H28A 108.5 . . ?
N2 C28 H28B 108.5 . . ?
C29 C28 H28B 108.5 . . ?
H28A C28 H28B 107.5 . . ?
C26 C25 N2 117.0(3) . . ?
C26 C25 H25A 108.0 . . ?
N2 C25 H25A 108.0 . . ?
C26 C25 H25B 108.0 . . ?
N2 C25 H25B 108.0 . . ?
H25A C25 H25B 107.3 . . ?
C32 C31 N2 115.7(3) . . ?
C32 C31 H31A 108.4 . . ?
N2 C31 H31A 108.4 . . ?
C32 C31 H31B 108.4 . . ?
N2 C31 H31B 108.4 . . ?
H31A C31 H31B 107.4 . . ?
O4 C00V O5 123.6(3) . . ?
O4 C00V O6 117.7(3) . . ?
O5 C00V O6 118.6(3) . . ?
O10 C00W O12 124.1(3) . . ?
O10 C00W O11 117.0(3) . . ?
O12 C00W O11 118.9(3) . . ?
C34 C35 C36 109.9(3) . . ?
C34 C35 H35A 109.7 . . ?
C36 C35 H35A 109.7 . . ?
C34 C35 H35B 109.7 . . ?
C36 C35 H35B 109.7 . . ?
H35A C35 H35B 108.2 . . ?
C31 C32 C33 109.1(3) . . ?
C31 C32 H32A 109.9 . . ?
C33 C32 H32A 109.9 . . ?
C31 C32 H32B 109.9 . . ?
C33 C32 H32B 109.9 . . ?
H32A C32 H32B 108.3 . . ?
O1 C00Z O3 123.8(3) . . ?
O1 C00Z O2 115.9(3) . . ?
O3 C00Z O2 120.3(3) . . ?
O9 C010 O7 125.2(3) . . ?
O9 C010 O8 116.1(3) . . ?
O7 C010 O8 118.8(3) . . ?
C13 C14 C15 109.9(3) . . ?
C13 C14 H14A 109.7 . . ?
C15 C14 H14A 109.7 . . ?
C13 C14 H14B 109.7 . . ?
C15 C14 H14B 109.7 . . ?
H14A C14 H14B 108.2 . . ?
C30 C29 C28 111.4(3) . . ?
C30 C29 H29A 109.3 . . ?
C28 C29 H29A 109.3 . . ?
C30 C29 H29B 109.3 . . ?
C28 C29 H29B 109.3 . . ?
H29A C29 H29B 108.0 . . ?
C11 C12 H12A 109.5 . . ?
C11 C12 H12B 109.5 . . ?
H12A C12 H12B 109.5 . . ?
C11 C12 H12C 109.5 . . ?
H12A C12 H12C 109.5 . . ?
H12B C12 H12C 109.5 . . ?
C24 C23 C22 109.3(3) . . ?
C24 C23 H23A 109.8 . . ?
C22 C23 H23A 109.8 . . ?
C24 C23 H23B 109.8 . . ?
C22 C23 H23B 109.8 . . ?
H23A C23 H23B 108.3 . . ?
C25 C26 C27 108.8(3) . . ?
C25 C26 H26A 109.9 . . ?
C27 C26 H26A 109.9 . . ?
C25 C26 H26B 109.9 . . ?
C27 C26 H26B 109.9 . . ?
H26A C26 H26B 108.3 . . ?
C18 C17 C16 110.4(3) . . ?
C18 C17 H17A 109.6 . . ?
C16 C17 H17A 109.6 . . ?
C18 C17 H17B 109.6 . . ?
C16 C17 H17B 109.6 . . ?
H17A C17 H17B 108.1 . . ?
C21 C20 C19 109.8(3) . . ?
C21 C20 H20A 109.7 . . ?
C19 C20 H20A 109.7 . . ?
C21 C20 H20B 109.7 . . ?
C19 C20 H20B 109.7 . . ?
H20A C20 H20B 108.2 . . ?
C11 C10 N1 116.0(3) . . ?
C11 C10 H10A 108.3 . . ?
N1 C10 H10A 108.3 . . ?
C11 C10 H10B 108.3 . . ?
N1 C10 H10B 108.3 . . ?
H10A C10 H10B 107.4 . . ?
C8 C7 N1 118.9(3) . . ?
C8 C7 H7A 107.6 . . ?
N1 C7 H7A 107.6 . . ?
C8 C7 H7B 107.6 . . ?
N1 C7 H7B 107.6 . . ?
H7A C7 H7B 107.0 . . ?
C5 C6 H6A 109.5 . . ?
C5 C6 H6B 109.5 . . ?
H6A C6 H6B 109.5 . . ?
C5 C6 H6C 109.5 . . ?
H6A C6 H6C 109.5 . . ?
H6B C6 H6C 109.5 . . ?
O13 C01B O15 123.4(4) . . ?
O13 C01B O14 120.4(4) . . ?
O15 C01B O14 116.2(4) . . ?
C35 C36 H36A 109.5 . . ?
C35 C36 H36B 109.5 . . ?
H36A C36 H36B 109.5 . . ?
C35 C36 H36C 109.5 . . ?
H36A C36 H36C 109.5 . . ?
H36B C36 H36C 109.5 . . ?
C14 C15 H15A 109.5 . . ?
C14 C15 H15B 109.5 . . ?
H15A C15 H15B 109.5 . . ?
C14 C15 H15C 109.5 . . ?
H15A C15 H15C 109.5 . . ?
H15B C15 H15C 109.5 . . ?
C17 C18 H18A 109.5 . . ?
C17 C18 H18B 109.5 . . ?
H18A C18 H18B 109.5 . . ?
C17 C18 H18C 109.5 . . ?
H18A C18 H18C 109.5 . . ?
H18B C18 H18C 109.5 . . ?
C23 C24 H24A 109.5 . . ?
C23 C24 H24B 109.5 . . ?
H24A C24 H24B 109.5 . . ?
C23 C24 H24C 109.5 . . ?
H24A C24 H24C 109.5 . . ?
H24B C24 H24C 109.5 . . ?
C8 C9 H9A 109.5 . . ?
C8 C9 H9B 109.5 . . ?
H9A C9 H9B 109.5 . . ?
C8 C9 H9C 109.5 . . ?
H9A C9 H9C 109.5 . . ?
H9B C9 H9C 109.5 . . ?
C29 C30 H30A 109.5 . . ?
C29 C30 H30B 109.5 . . ?
H30A C30 H30B 109.5 . . ?
C29 C30 H30C 109.5 . . ?
H30A C30 H30C 109.5 . . ?
H30B C30 H30C 109.5 . . ?
C5 C4 N1 117.7(3) . . ?
C5 C4 H4A 107.9 . . ?
N1 C4 H4A 107.9 . . ?
C5 C4 H4B 107.9 . . ?
N1 C4 H4B 107.9 . . ?
H4A C4 H4B 107.2 . . ?
C32 C33 H33A 109.5 . . ?
C32 C33 H33B 109.5 . . ?
H33A C33 H33B 109.5 . . ?
C32 C33 H33C 109.5 . . ?
H33A C33 H33C 109.5 . . ?
H33B C33 H33C 109.5 . . ?
C2 C1 N1 117.7(4) . . ?
C2 C1 H1A 107.9 . . ?
N1 C1 H1A 107.9 . . ?
C2 C1 H1B 107.9 . . ?
N1 C1 H1B 107.9 . . ?
H1A C1 H1B 107.2 . . ?
C2 C3 H3A 109.5 . . ?
C2 C3 H3B 109.5 . . ?
H3A C3 H3B 109.5 . . ?
C2 C3 H3C 109.5 . . ?
H3A C3 H3C 109.5 . . ?
H3B C3 H3C 109.5 . . ?
C26 C27 H27A 109.5 . . ?
C26 C27 H27B 109.5 . . ?
H27A C27 H27B 109.5 . . ?
C26 C27 H27C 109.5 . . ?
H27A C27 H27C 109.5 . . ?
H27B C27 H27C 109.5 . . ?
C20 C21 H21A 109.5 . . ?
C20 C21 H21B 109.5 . . ?
H21A C21 H21B 109.5 . . ?
C20 C21 H21C 109.5 . . ?
H21A C21 H21C 109.5 . . ?
H21B C21 H21C 109.5 . . ?
C4 C5 C6 111.5(4) . . ?
C4 C5 H5A 109.3 . . ?
C6 C5 H5A 109.3 . . ?
C4 C5 H5B 109.3 . . ?
C6 C5 H5B 109.3 . . ?
H5A C5 H5B 108.0 . . ?
C10 C11 C12 111.3(4) . . ?
C10 C11 H11A 109.4 . . ?
C12 C11 H11A 109.4 . . ?
C10 C11 H11B 109.4 . . ?
C12 C11 H11B 109.4 . . ?
H11A C11 H11B 108.0 . . ?
C7 C8 C9 110.6(4) . . ?
C7 C8 H8A 109.5 . . ?
C9 C8 H8A 109.5 . . ?
C7 C8 H8B 109.5 . . ?
C9 C8 H8B 109.5 . . ?
H8A C8 H8B 108.1 . . ?
C1 C2 C3 110.8(4) . . ?
C1 C2 H2A 109.5 . . ?
C3 C2 H2A 109.5 . . ?
C1 C2 H2B 109.5 . . ?
C3 C2 H2B 109.5 . . ?
H2A C2 H2B 108.1 . . ?

loop_
_geom_bond_atom_site_label_1
_geom_bond_atom_site_label_2
_geom_bond_distance
_geom_bond_site_symmetry_2
_geom_bond_publ_flag
O13 C01B 1.347(5) . ?
O13 H13 1.17(6) . ?
O3 C00Z 1.306(4) . ?
O3 H3 1.22(7) . ?
O16 C00R 1.250(4) . ?
O16 H13 1.46(6) . ?
O7 C010 1.320(4) . ?
O7 H7 1.25(6) . ?
O14 C01B 1.370(5) . ?
O14 H14 1.04(7) . ?
O11 C00W 1.358(4) . ?
O11 H11 0.98(5) . ?
O10 C00W 1.310(4) . ?
O10 H7 1.41(6) . ?
O9 C010 1.294(4) . ?
O9 H12 1.34(6) . ?
O8 C010 1.352(4) . ?
O8 H8 0.84(5) . ?
O15 C01B 1.362(5) . ?
O15 H15 1.07(6) . ?
O17 C00R 1.337(4) . ?
O17 H17 0.90(4) . ?
O6 C00V 1.357(4) . ?
O6 H6 1.00(5) . ?
O4 C00V 1.311(4) . ?
O4 H3 1.45(7) . ?
O18 C00R 1.282(4) . ?
O2 C00Z 1.338(4) . ?
O2 H2 0.92(4) . ?
O12 C00W 1.321(4) . ?
O12 H12 1.27(6) . ?
O5 C00V 1.320(4) . ?
O5 H1 1.23(9) . ?
N3 C13 1.511(4) . ?
N3 C16 1.514(4) . ?
N3 C19 1.521(4) . ?
N3 C22 1.531(4) . ?
N2 C28 1.512(4) . ?
N2 C25 1.516(4) . ?
N2 C34 1.524(4) . ?
N2 C31 1.526(4) . ?
O1 C00Z 1.296(4) . ?
O1 H1 1.37(9) . ?
N1 C1 1.505(5) . ?
N1 C7 1.518(5) . ?
N1 C4 1.518(4) . ?
N1 C10 1.532(4) . ?
C13 C14 1.505(5) . ?
C13 H13A 0.9800 . ?
C13 H13B 0.9800 . ?
C16 C17 1.519(5) . ?
C16 H16A 0.9800 . ?
C16 H16B 0.9800 . ?
C34 C35 1.508(4) . ?
C34 H34A 0.9800 . ?
C34 H34B 0.9800 . ?
C19 C20 1.518(5) . ?
C19 H19A 0.9800 . ?
C19 H19B 0.9800 . ?
C22 C23 1.514(5) . ?
C22 H22A 0.9800 . ?
C22 H22B 0.9800 . ?
C28 C29 1.522(5) . ?
C28 H28A 0.9800 . ?
C28 H28B 0.9800 . ?
C25 C26 1.501(5) . ?
C25 H25A 0.9800 . ?
C25 H25B 0.9800 . ?
C31 C32 1.507(5) . ?
C31 H31A 0.9800 . ?
C31 H31B 0.9800 . ?
C35 C36 1.512(5) . ?
C35 H35A 0.9800 . ?
C35 H35B 0.9800 . ?
C32 C33 1.524(5) . ?
C32 H32A 0.9800 . ?
C32 H32B 0.9800 . ?
C14 C15 1.519(5) . ?
C14 H14A 0.9800 . ?
C14 H14B 0.9800 . ?
C29 C30 1.499(5) . ?
C29 H29A 0.9800 . ?
C29 H29B 0.9800 . ?
C12 C11 1.516(5) . ?
C12 H12A 0.9700 . ?
C12 H12B 0.9700 . ?
C12 H12C 0.9700 . ?
C23 C24 1.513(5) . ?
C23 H23A 0.9800 . ?
C23 H23B 0.9800 . ?
C26 C27 1.526(5) . ?
C26 H26A 0.9800 . ?
C26 H26B 0.9800 . ?
C17 C18 1.511(5) . ?
C17 H17A 0.9800 . ?
C17 H17B 0.9800 . ?
C20 C21 1.518(5) . ?
C20 H20A 0.9800 . ?
C20 H20B 0.9800 . ?
C10 C11 1.472(5) . ?
C10 H10A 0.9800 . ?
C10 H10B 0.9800 . ?
C7 C8 1.479(6) . ?
C7 H7A 0.9800 . ?
C7 H7B 0.9800 . ?
C6 C5 1.515(5) . ?
C6 H6A 0.9700 . ?
C6 H6B 0.9700 . ?
C6 H6C 0.9700 . ?
C36 H36A 0.9700 . ?
C36 H36B 0.9700 . ?
C36 H36C 0.9700 . ?
C15 H15A 0.9700 . ?
C15 H15B 0.9700 . ?
C15 H15C 0.9700 . ?
C18 H18A 0.9700 . ?
C18 H18B 0.9700 . ?
C18 H18C 0.9700 . ?
C24 H24A 0.9700 . ?
C24 H24B 0.9700 . ?
C24 H24C 0.9700 . ?
C9 C8 1.505(6) . ?
C9 H9A 0.9700 . ?
C9 H9B 0.9700 . ?
C9 H9C 0.9700 . ?
C30 H30A 0.9700 . ?
C30 H30B 0.9700 . ?
C30 H30C 0.9700 . ?
C4 C5 1.470(6) . ?
C4 H4A 0.9800 . ?
C4 H4B 0.9800 . ?
C33 H33A 0.9700 . ?
C33 H33B 0.9700 . ?
C33 H33C 0.9700 . ?
C1 C2 1.453(6) . ?
C1 H1A 0.9800 . ?
C1 H1B 0.9800 . ?
C3 C2 1.560(6) . ?
C3 H3A 0.9700 . ?
C3 H3B 0.9700 . ?
C3 H3C 0.9700 . ?
C27 H27A 0.9700 . ?
C27 H27B 0.9700 . ?
C27 H27C 0.9700 . ?
C21 H21A 0.9700 . ?
C21 H21B 0.9700 . ?
C21 H21C 0.9700 . ?
C5 H5A 0.9800 . ?
C5 H5B 0.9800 . ?
C11 H11A 0.9800 . ?
C11 H11B 0.9800 . ?
C8 H8A 0.9800 . ?
C8 H8B 0.9800 . ?
C2 H2A 0.9800 . ?
C2 H2B 0.9800 . ?
